data_4078453
loop_
_publ_author_name
'Ren, Shikuo'
'Qiu, Zaozao'
'Xie, Zuowei'

_publ_section_title
;
 Reaction of Zirconocene--Carboryne with Alkenes: Synthesis and Structure
 of Zirconacyclopentanes with a Carborane Auxiliary
;
_journal_issue 12
_journal_name_full Organometallics
_journal_page_first 4435
_journal_paper_doi 10.1021/om300202p
_journal_volume 31
_journal_year 2012
_chemical_formula_sum 'C27 H35 B10 P Zr'
_chemical_formula_weight 589.84
_chemical_name_systematic
; 
 ? 
;
_space_group_IT_number 2
_symmetry_cell_setting triclinic
_symmetry_space_group_name_Hall '-P 1'
_symmetry_space_group_name_H-M 'P -1'
_atom_sites_solution_hydrogens geom
_atom_sites_solution_primary direct
_atom_sites_solution_secondary difmap
_audit_creation_method SHELXL-97
_cell_angle_alpha 105.274(3)
_cell_angle_beta 90.058(2)
_cell_angle_gamma 118.131(2)
_cell_formula_units_Z 2
_cell_length_a 11.7250(18)
_cell_length_b 12.2721(19)
_cell_length_c 12.3955(19)
_cell_measurement_temperature 293(2)
_cell_volume 1500.8(4)
_computing_cell_refinement 'BRUKER APEXII CCD DIFFRACTOMETER'
_computing_data_collection 'BRUKER APEXII CCD DIFFRACTOMETER'
_computing_data_reduction 'BRUKER APEXII CCD DIFFRACTOMETER'
_computing_molecular_graphics 'SIEMENS SHELXTL'
_computing_publication_material 'SIEMENS SHELXTL'
_computing_structure_refinement 'SHELXL-97 (Sheldrick, 1997)'
_computing_structure_solution 'SHELXS-97 (Sheldrick, 1990)'
_diffrn_ambient_temperature 293(2)
_diffrn_measured_fraction_theta_full 0.995
_diffrn_measured_fraction_theta_max 0.995
_diffrn_measurement_device_type 'BRUKER APEXII CCD DIFFRACTOMETER'
_diffrn_measurement_method 'OMEGA SCAN'
_diffrn_radiation_monochromator graphite
_diffrn_radiation_source 'fine-focus sealed tube'
_diffrn_radiation_type MoK\a
_diffrn_radiation_wavelength 0.71073
_diffrn_reflns_av_R_equivalents 0.0262
_diffrn_reflns_av_sigmaI/netI 0.0455
_diffrn_reflns_limit_h_max 13
_diffrn_reflns_limit_h_min -13
_diffrn_reflns_limit_k_max 14
_diffrn_reflns_limit_k_min -11
_diffrn_reflns_limit_l_max 14
_diffrn_reflns_limit_l_min -14
_diffrn_reflns_number 8202
_diffrn_reflns_theta_full 25.00
_diffrn_reflns_theta_max 25.00
_diffrn_reflns_theta_min 1.72
_exptl_absorpt_coefficient_mu 0.437
_exptl_absorpt_correction_T_max 1.00000
_exptl_absorpt_correction_T_min 0.624911
_exptl_absorpt_correction_type multi-scan
_exptl_crystal_colour yellow
_exptl_crystal_density_diffrn 1.305
_exptl_crystal_density_method 'not measured'
_exptl_crystal_description block
_exptl_crystal_F_000 604
_exptl_crystal_size_max 0.40
_exptl_crystal_size_mid 0.30
_exptl_crystal_size_min 0.20
_refine_diff_density_max 0.530
_refine_diff_density_min -0.318
_refine_diff_density_rms 0.059
_refine_ls_extinction_method none
_refine_ls_goodness_of_fit_ref 1.023
_refine_ls_hydrogen_treatment riding
_refine_ls_matrix_type full
_refine_ls_number_parameters 352
_refine_ls_number_reflns 5269
_refine_ls_number_restraints 0
_refine_ls_restrained_S_all 1.023
_refine_ls_R_factor_all 0.0471
_refine_ls_R_factor_gt 0.0378
_refine_ls_shift/su_max 0.002
_refine_ls_shift/su_mean 0.000
_refine_ls_structure_factor_coef Fsqd
_refine_ls_weighting_details 'calc w=1/[\s^2^(Fo^2^)+(0.0559P)^2^+0.4000P] where P=(Fo^2^+2Fc^2^)/3'
_refine_ls_weighting_scheme calc
_refine_ls_wR_factor_gt 0.0958
_refine_ls_wR_factor_ref 0.1030
_reflns_number_gt 4448
_reflns_number_total 5269
_reflns_threshold_expression >2sigma(I)
_cod_data_source_file om300202p_si_002.cif
_cod_data_source_block 4r
_cod_depositor_comments
;
The following automatic conversions were performed:

'_symmetry_cell_setting' value 'Triclinic' changed to 'triclinic'
according to /home/saulius/struct/CIF-dictionaries/cif_core.dic
dictionary named 'cif_core.dic' version 2.4.1 from 2010-06-29.

Automatic conversion script
Id: cif_fix_values 1891 2012-01-12 08:04:46Z andrius 
;
_cod_original_sg_symbol_H-M P-1
_cod_database_code 4078453

loop_
_symmetry_equiv_pos_as_xyz
'x, y, z'
'-x, -y, -z'

loop_
_atom_site_label
_atom_site_type_symbol
_atom_site_fract_x
_atom_site_fract_y
_atom_site_fract_z
_atom_site_U_iso_or_equiv
_atom_site_adp_type
_atom_site_occupancy
_atom_site_symmetry_multiplicity
_atom_site_calc_flag
_atom_site_refinement_flags
Zr1 Zr 1.32167(2) 1.06264(2) 0.27067(2) 0.03727(11) Uani 1 1 d .
P1 P 0.80047(7) 0.81315(7) 0.29554(6) 0.04251(19) Uani 1 1 d .
C1 C 1.0737(2) 0.8134(2) 0.0735(2) 0.0336(6) Uani 1 1 d .
C2 C 1.2368(2) 0.9146(3) 0.0843(2) 0.0346(6) Uani 1 1 d .
C11 C 1.0192(2) 0.8303(3) 0.1866(2) 0.0353(6) Uani 1 1 d .
H11A H 1.0267 0.7722 0.2237 0.042 Uiso 1 1 calc R
C12 C 0.8731(2) 0.7883(3) 0.1646(2) 0.0408(6) Uani 1 1 d .
H12A H 0.8257 0.6973 0.1215 0.049 Uiso 1 1 calc R
H12B H 0.8622 0.8368 0.1189 0.049 Uiso 1 1 calc R
C13 C 0.8407(3) 0.7220(3) 0.3713(2) 0.0429(6) Uani 1 1 d .
C14 C 0.8021(3) 0.5920(3) 0.3292(3) 0.0530(8) Uani 1 1 d .
H14A H 0.7496 0.5441 0.2593 0.064 Uiso 1 1 calc R
C15 C 0.8402(4) 0.5323(4) 0.3893(3) 0.0721(10) Uani 1 1 d .
H15A H 0.8140 0.4447 0.3599 0.087 Uiso 1 1 calc R
C16 C 0.9175(4) 0.6025(5) 0.4934(3) 0.0794(12) Uani 1 1 d .
H16A H 0.9422 0.5618 0.5346 0.095 Uiso 1 1 calc R
C17 C 0.9579(4) 0.7319(4) 0.5362(3) 0.0773(11) Uani 1 1 d .
H17A H 1.0109 0.7797 0.6059 0.093 Uiso 1 1 calc R
C18 C 0.9193(3) 0.7906(3) 0.4749(3) 0.0584(8) Uani 1 1 d .
H18A H 0.9468 0.8785 0.5041 0.070 Uiso 1 1 calc R
C19 C 0.6259(3) 0.7041(3) 0.2395(2) 0.0431(6) Uani 1 1 d .
C20 C 0.5744(3) 0.6948(4) 0.1354(3) 0.0750(11) Uani 1 1 d .
H20A H 0.6300 0.7370 0.0889 0.090 Uiso 1 1 calc R
C21 C 0.4412(4) 0.6237(5) 0.0993(4) 0.0948(14) Uani 1 1 d .
H21A H 0.4087 0.6180 0.0284 0.114 Uiso 1 1 calc R
C22 C 0.3574(4) 0.5624(4) 0.1647(4) 0.0772(11) Uani 1 1 d .
H22A H 0.2678 0.5163 0.1399 0.093 Uiso 1 1 calc R
C23 C 0.4056(3) 0.5688(4) 0.2676(4) 0.0734(11) Uani 1 1 d .
H23A H 0.3489 0.5258 0.3131 0.088 Uiso 1 1 calc R
C24 C 0.5386(3) 0.6392(4) 0.3045(3) 0.0621(9) Uani 1 1 d .
H24A H 0.5700 0.6430 0.3750 0.075 Uiso 1 1 calc R
C25 C 1.0994(3) 0.9693(3) 0.2666(2) 0.0399(6) Uani 1 1 d .
H25A H 1.0803 0.9686 0.3426 0.048 Uiso 1 1 calc R
H25B H 1.0702 1.0234 0.2446 0.048 Uiso 1 1 calc R
C26 C 1.2917(3) 0.8865(3) 0.3557(3) 0.0572(8) Uani 1 1 d .
H26A H 1.2132 0.8014 0.3395 0.069 Uiso 1 1 calc R
C27 C 1.3194(4) 0.9942(4) 0.4469(3) 0.0642(9) Uani 1 1 d .
H27A H 1.2642 0.9975 0.5056 0.077 Uiso 1 1 calc R
C28 C 1.4465(4) 1.0893(4) 0.4487(3) 0.0690(10) Uani 1 1 d .
H28A H 1.4964 1.1706 0.5098 0.083 Uiso 1 1 calc R
C29 C 1.4972(3) 1.0411(4) 0.3581(3) 0.0640(9) Uani 1 1 d .
H29A H 1.5889 1.0819 0.3460 0.077 Uiso 1 1 calc R
C30 C 1.4009(3) 0.9141(3) 0.3010(3) 0.0574(9) Uani 1 1 d .
H30A H 1.4133 0.8517 0.2415 0.069 Uiso 1 1 calc R
C31 C 1.2839(3) 1.2466(3) 0.2606(3) 0.0536(8) Uani 1 1 d .
H31A H 1.1981 1.2411 0.2513 0.064 Uiso 1 1 calc R
C32 C 1.3602(4) 1.2875(3) 0.3619(3) 0.0617(9) Uani 1 1 d .
H32A H 1.3386 1.3176 0.4362 0.074 Uiso 1 1 calc R
C33 C 1.4813(4) 1.3011(3) 0.3408(4) 0.0724(11) Uani 1 1 d .
H33A H 1.5594 1.3426 0.3973 0.087 Uiso 1 1 calc R
C34 C 1.4777(3) 1.2632(3) 0.2231(4) 0.0693(10) Uani 1 1 d .
H34A H 1.5528 1.2744 0.1833 0.083 Uiso 1 1 calc R
C35 C 1.3533(3) 1.2305(3) 0.1742(3) 0.0554(8) Uani 1 1 d .
H35A H 1.3261 1.2130 0.0939 0.067 Uiso 1 1 calc R
B3 B 1.1785(3) 0.7511(3) 0.0671(3) 0.0379(7) Uani 1 1 d .
H3 H 1.1989 0.7155 0.1334 0.045 Uiso 1 1 calc R
B4 B 1.0253(3) 0.6649(3) -0.0224(3) 0.0404(7) Uani 1 1 d .
H4 H 0.9461 0.5732 -0.0146 0.048 Uiso 1 1 calc R
B5 B 0.9927(3) 0.7797(3) -0.0564(3) 0.0388(7) Uani 1 1 d .
H5 H 0.8922 0.7624 -0.0712 0.047 Uiso 1 1 calc R
B6 B 1.1244(3) 0.9360(3) 0.0143(3) 0.0369(7) Uani 1 1 d .
H6 H 1.1098 1.0204 0.0466 0.044 Uiso 1 1 calc R
B7 B 1.3010(3) 0.8347(3) -0.0086(3) 0.0432(7) Uani 1 1 d .
H7 H 1.4018 0.8534 0.0075 0.052 Uiso 1 1 calc R
B8 B 1.1688(3) 0.6767(3) -0.0774(3) 0.0446(8) Uani 1 1 d .
H8 H 1.1837 0.5921 -0.1063 0.053 Uiso 1 1 calc R
B9 B 1.0529(3) 0.6934(3) -0.1559(3) 0.0457(8) Uani 1 1 d .
H9 H 0.9929 0.6204 -0.2355 0.055 Uiso 1 1 calc R
B10 B 1.1140(3) 0.8626(3) -0.1322(3) 0.0441(7) Uani 1 1 d .
H10 H 1.0929 0.8997 -0.1970 0.053 Uiso 1 1 calc R
B11 B 1.2674(3) 0.9486(3) -0.0428(3) 0.0432(7) Uani 1 1 d .
H11 H 1.3461 1.0412 -0.0496 0.052 Uiso 1 1 calc R
B12 B 1.2234(4) 0.7986(4) -0.1470(3) 0.0494(8) Uani 1 1 d .
H12 H 1.2735 0.7932 -0.2217 0.059 Uiso 1 1 calc R

loop_
_atom_site_aniso_label
_atom_site_aniso_U_11
_atom_site_aniso_U_22
_atom_site_aniso_U_33
_atom_site_aniso_U_23
_atom_site_aniso_U_13
_atom_site_aniso_U_12
Zr1 0.03477(16) 0.04003(18) 0.03698(17) 0.01432(12) -0.00117(11) 0.01685(13)
P1 0.0383(4) 0.0409(4) 0.0453(4) 0.0092(3) 0.0116(3) 0.0187(3)
C1 0.0311(13) 0.0353(14) 0.0368(14) 0.0113(11) 0.0028(11) 0.0178(12)
C2 0.0305(13) 0.0405(15) 0.0391(14) 0.0175(12) 0.0050(11) 0.0194(12)
C11 0.0312(13) 0.0394(15) 0.0365(14) 0.0153(11) 0.0073(11) 0.0161(12)
C12 0.0330(14) 0.0478(16) 0.0413(15) 0.0147(13) 0.0097(12) 0.0187(13)
C13 0.0394(15) 0.0527(18) 0.0350(15) 0.0090(13) 0.0117(12) 0.0234(14)
C14 0.0549(19) 0.0493(19) 0.0518(19) 0.0074(15) 0.0001(15) 0.0273(16)
C15 0.083(3) 0.067(2) 0.077(3) 0.019(2) 0.007(2) 0.047(2)
C16 0.095(3) 0.112(4) 0.063(2) 0.032(2) 0.010(2) 0.073(3)
C17 0.090(3) 0.106(3) 0.0383(19) 0.0047(19) -0.0062(18) 0.059(3)
C18 0.062(2) 0.060(2) 0.0432(18) 0.0027(15) 0.0053(15) 0.0284(18)
C19 0.0376(15) 0.0436(16) 0.0511(17) 0.0130(13) 0.0100(13) 0.0228(14)
C20 0.053(2) 0.113(3) 0.077(3) 0.053(2) 0.0139(18) 0.043(2)
C21 0.063(3) 0.135(4) 0.094(3) 0.044(3) -0.004(2) 0.050(3)
C22 0.045(2) 0.063(2) 0.112(3) 0.017(2) -0.006(2) 0.0230(19)
C23 0.0437(19) 0.062(2) 0.114(3) 0.039(2) 0.023(2) 0.0181(18)
C24 0.0475(18) 0.072(2) 0.062(2) 0.0275(18) 0.0119(16) 0.0219(18)
C25 0.0403(15) 0.0411(15) 0.0381(15) 0.0107(12) 0.0081(12) 0.0203(13)
C26 0.062(2) 0.059(2) 0.057(2) 0.0306(17) -0.0045(16) 0.0272(18)
C27 0.083(3) 0.087(3) 0.0421(19) 0.0315(19) 0.0075(18) 0.050(2)
C28 0.082(3) 0.071(2) 0.053(2) 0.0150(18) -0.0236(19) 0.038(2)
C29 0.0477(18) 0.084(3) 0.071(2) 0.038(2) -0.0059(17) 0.033(2)
C30 0.070(2) 0.070(2) 0.0530(19) 0.0224(17) -0.0012(17) 0.048(2)
C31 0.0519(18) 0.0406(17) 0.073(2) 0.0239(16) 0.0035(16) 0.0229(15)
C32 0.082(3) 0.0442(19) 0.052(2) 0.0125(15) 0.0061(18) 0.0259(19)
C33 0.058(2) 0.0422(19) 0.089(3) 0.0211(18) -0.029(2) 0.0030(17)
C34 0.053(2) 0.056(2) 0.107(3) 0.041(2) 0.033(2) 0.0231(18)
C35 0.074(2) 0.0396(17) 0.0483(18) 0.0197(14) 0.0030(16) 0.0215(17)
B3 0.0371(16) 0.0410(17) 0.0441(17) 0.0162(14) 0.0060(13) 0.0241(15)
B4 0.0403(17) 0.0374(17) 0.0428(18) 0.0093(14) 0.0024(14) 0.0200(15)
B5 0.0377(16) 0.0420(18) 0.0370(16) 0.0100(13) -0.0022(13) 0.0206(15)
B6 0.0369(16) 0.0434(18) 0.0358(16) 0.0150(13) 0.0015(13) 0.0223(15)
B7 0.0388(17) 0.056(2) 0.0444(18) 0.0183(16) 0.0114(14) 0.0296(17)
B8 0.0505(19) 0.0461(19) 0.0455(19) 0.0131(15) 0.0099(15) 0.0305(17)
B9 0.053(2) 0.048(2) 0.0378(17) 0.0104(14) 0.0042(15) 0.0270(17)
B10 0.0472(18) 0.052(2) 0.0375(17) 0.0172(15) 0.0017(14) 0.0260(17)
B11 0.0418(17) 0.050(2) 0.0418(18) 0.0200(15) 0.0094(14) 0.0221(16)
B12 0.055(2) 0.060(2) 0.0412(19) 0.0181(16) 0.0157(16) 0.0329(19)

loop_
_atom_type_symbol
_atom_type_description
_atom_type_scat_dispersion_real
_atom_type_scat_dispersion_imag
_atom_type_scat_source
C C 0.0033 0.0016 'International Tables Vol C Tables 4.2.6.8 and 6.1.1.4'
H H 0.0000 0.0000 'International Tables Vol C Tables 4.2.6.8 and 6.1.1.4'
B B 0.0013 0.0007 'International Tables Vol C Tables 4.2.6.8 and 6.1.1.4'
P P 0.1023 0.0942 'International Tables Vol C Tables 4.2.6.8 and 6.1.1.4'
Zr Zr -2.9673 0.5597 'International Tables Vol C Tables 4.2.6.8 and 6.1.1.4'

loop_
_geom_angle_atom_site_label_1
_geom_angle_atom_site_label_2
_geom_angle_atom_site_label_3
_geom_angle
C25 Zr1 C2 76.35(9)
C25 Zr1 C29 134.78(11)
C2 Zr1 C29 110.45(11)
C25 Zr1 C34 129.99(11)
C2 Zr1 C34 99.51(12)
C29 Zr1 C34 93.94(12)
C25 Zr1 C32 93.79(11)
C2 Zr1 C32 134.16(9)
C29 Zr1 C32 107.89(13)
C34 Zr1 C32 53.40(12)
C25 Zr1 C30 110.35(11)
C2 Zr1 C30 84.91(10)
C29 Zr1 C30 32.64(11)
C34 Zr1 C30 118.97(12)
C32 Zr1 C30 138.96(11)
C25 Zr1 C28 115.03(12)
C2 Zr1 C28 138.47(11)
C29 Zr1 C28 32.53(12)
C34 Zr1 C28 100.84(14)
C32 Zr1 C28 86.51(12)
C30 Zr1 C28 53.55(12)
C25 Zr1 C33 125.70(12)
C2 Zr1 C33 131.87(12)
C29 Zr1 C33 84.15(12)
C34 Zr1 C33 32.47(13)
C32 Zr1 C33 31.98(12)
C30 Zr1 C33 116.57(12)
C28 Zr1 C33 75.99(12)
C25 Zr1 C35 98.64(11)
C2 Zr1 C35 84.13(9)
C29 Zr1 C35 126.18(12)
C34 Zr1 C35 32.43(11)
C32 Zr1 C35 52.73(11)
C30 Zr1 C35 145.48(12)
C28 Zr1 C35 129.08(12)
C33 Zr1 C35 53.17(11)
C25 Zr1 C26 82.23(10)
C2 Zr1 C26 92.70(10)
C29 Zr1 C26 53.44(11)
C34 Zr1 C26 147.37(12)
C32 Zr1 C26 130.79(11)
C30 Zr1 C26 31.99(11)
C28 Zr1 C26 52.99(12)
C33 Zr1 C26 128.98(11)
C35 Zr1 C26 176.39(11)
C25 Zr1 C31 79.05(10)
C2 Zr1 C31 103.18(10)
C29 Zr1 C31 136.44(12)
C34 Zr1 C31 52.95(11)
C32 Zr1 C31 31.53(10)
C30 Zr1 C31 169.06(11)
C28 Zr1 C31 117.99(12)
C33 Zr1 C31 52.52(11)
C35 Zr1 C31 31.55(11)
C26 Zr1 C31 151.70(12)
C25 Zr1 C27 84.78(11)
C2 Zr1 C27 123.87(11)
C29 Zr1 C27 53.53(12)
C34 Zr1 C27 131.42(14)
C32 Zr1 C27 98.94(12)
C30 Zr1 C27 53.22(11)
C28 Zr1 C27 31.99(12)
C33 Zr1 C27 102.05(13)
C35 Zr1 C27 151.52(12)
C26 Zr1 C27 31.92(11)
C31 Zr1 C27 124.50(12)
C19 P1 C13 103.18(13)
C19 P1 C12 100.05(13)
C13 P1 C12 101.27(12)
C11 C1 C2 113.8(2)
C11 C1 B6 117.6(2)
C2 C1 B6 61.26(15)
C11 C1 B4 122.8(2)
C2 C1 B4 111.67(19)
B6 C1 B4 113.7(2)
C11 C1 B5 125.1(2)
C2 C1 B5 111.56(19)
B6 C1 B5 62.59(17)
B4 C1 B5 62.08(17)
C11 C1 B3 114.9(2)
C2 C1 B3 61.11(15)
B6 C1 B3 112.8(2)
B4 C1 B3 62.39(17)
B5 C1 B3 113.1(2)
C1 C2 B7 108.4(2)
C1 C2 B11 108.07(19)
B7 C2 B11 61.62(17)
C1 C2 B6 59.42(15)
B7 C2 B6 111.6(2)
B11 C2 B6 61.71(16)
C1 C2 B3 59.98(15)
B7 C2 B3 61.40(17)
B11 C2 B3 111.1(2)
B6 C2 B3 110.4(2)
C1 C2 Zr1 110.50(14)
B7 C2 Zr1 131.65(16)
B11 C2 Zr1 127.71(18)
B6 C2 Zr1 112.35(16)
B3 C2 Zr1 118.24(16)
C12 C11 C25 112.2(2)
C12 C11 C1 110.3(2)
C25 C11 C1 111.7(2)
C11 C12 P1 113.58(18)
C14 C13 C18 118.2(3)
C14 C13 P1 124.4(2)
C18 C13 P1 117.3(2)
C15 C14 C13 120.8(3)
C14 C15 C16 119.9(4)
C17 C16 C15 120.2(3)
C16 C17 C18 119.3(3)
C17 C18 C13 121.6(3)
C20 C19 C24 116.9(3)
C20 C19 P1 121.2(2)
C24 C19 P1 121.5(2)
C19 C20 C21 120.8(4)
C22 C21 C20 121.4(4)
C21 C22 C23 119.1(4)
C22 C23 C24 120.0(3)
C19 C24 C23 121.8(3)
C11 C25 Zr1 115.61(16)
C30 C26 C27 108.7(3)
C30 C26 Zr1 73.15(17)
C27 C26 Zr1 74.30(18)
C28 C27 C26 107.7(3)
C28 C27 Zr1 72.89(18)
C26 C27 Zr1 73.78(17)
C27 C28 C29 108.3(3)
C27 C28 Zr1 75.12(18)
C29 C28 Zr1 72.61(17)
C28 C29 C30 107.7(3)
C28 C29 Zr1 74.86(18)
C30 C29 Zr1 74.80(16)
C26 C30 C29 107.7(3)
C26 C30 Zr1 74.86(17)
C29 C30 Zr1 72.56(17)
C32 C31 C35 109.1(3)
C32 C31 Zr1 73.21(18)
C35 C31 Zr1 74.09(17)
C31 C32 C33 108.4(3)
C31 C32 Zr1 75.26(18)
C33 C32 Zr1 74.3(2)
C32 C33 C34 107.8(3)
C32 C33 Zr1 73.7(2)
C34 C33 Zr1 73.4(2)
C33 C34 C35 106.9(3)
C33 C34 Zr1 74.11(19)
C35 C34 Zr1 74.68(18)
C31 C35 C34 107.7(3)
C31 C35 Zr1 74.36(17)
C34 C35 Zr1 72.90(18)
C1 B3 C2 58.91(14)
C1 B3 B8 105.6(2)
C2 B3 B8 106.9(2)
C1 B3 B7 105.5(2)
C2 B3 B7 58.78(17)
B8 B3 B7 60.80(19)
C1 B3 B4 58.69(16)
C2 B3 B4 106.92(19)
B8 B3 B4 60.12(18)
B7 B3 B4 108.6(2)
C1 B4 B5 59.00(16)
C1 B4 B8 105.2(2)
B5 B4 B8 108.1(2)
C1 B4 B3 58.92(16)
B5 B4 B3 107.8(2)
B8 B4 B3 59.43(18)
C1 B4 B9 105.8(2)
B5 B4 B9 60.12(17)
B8 B4 B9 60.51(18)
B3 B4 B9 108.1(2)
C1 B5 B10 105.5(2)
C1 B5 B4 58.92(16)
B10 B5 B4 108.5(2)
C1 B5 B6 58.32(15)
B10 B5 B6 60.42(18)
B4 B5 B6 107.6(2)
C1 B5 B9 105.9(2)
B10 B5 B9 60.70(19)
B4 B5 B9 60.21(18)
B6 B5 B9 108.9(2)
C1 B6 C2 59.32(15)
C1 B6 B5 59.09(16)
C2 B6 B5 107.2(2)
C1 B6 B11 105.9(2)
C2 B6 B11 59.05(16)
B5 B6 B11 107.7(2)
C1 B6 B10 105.2(2)
C2 B6 B10 106.5(2)
B5 B6 B10 59.25(18)
B11 B6 B10 60.12(18)
C2 B7 B3 59.83(16)
C2 B7 B11 59.48(16)
B3 B7 B11 108.2(2)
C2 B7 B8 106.7(2)
B3 B7 B8 59.47(18)
B11 B7 B8 108.1(2)
C2 B7 B12 106.8(2)
B3 B7 B12 107.5(2)
B11 B7 B12 60.22(19)
B8 B7 B12 59.86(19)
B3 B8 B4 60.45(17)
B3 B8 B12 107.9(2)
B4 B8 B12 107.6(2)
B3 B8 B7 59.74(18)
B4 B8 B7 108.0(2)
B12 B8 B7 60.10(19)
B3 B8 B9 108.4(2)
B4 B8 B9 59.92(18)
B12 B8 B9 59.80(19)
B7 B8 B9 108.1(2)
B5 B9 B4 59.67(17)
B5 B9 B12 107.1(2)
B4 B9 B12 107.4(2)
B5 B9 B10 59.08(18)
B4 B9 B10 106.8(2)
B12 B9 B10 59.95(19)
B5 B9 B8 107.0(2)
B4 B9 B8 59.58(17)
B12 B9 B8 59.86(19)
B10 B9 B8 107.2(2)
B5 B10 B6 60.32(18)
B5 B10 B11 108.4(2)
B6 B10 B11 59.91(17)
B5 B10 B12 108.0(2)
B6 B10 B12 107.8(2)
B11 B10 B12 60.05(19)
B5 B10 B9 60.23(18)
B6 B10 B9 108.4(2)
B11 B10 B9 108.3(2)
B12 B10 B9 59.86(19)
C2 B11 B7 58.89(16)
C2 B11 B6 59.24(15)
B7 B11 B6 107.5(2)
C2 B11 B10 106.5(2)
B7 B11 B10 108.2(2)
B6 B11 B10 59.97(17)
C2 B11 B12 106.4(2)
B7 B11 B12 60.40(19)
B6 B11 B12 107.8(2)
B10 B11 B12 60.01(19)
B9 B12 B8 60.34(19)
B9 B12 B10 60.18(19)
B8 B12 B10 107.8(2)
B9 B12 B11 108.5(2)
B8 B12 B11 107.6(2)
B10 B12 B11 59.94(18)
B9 B12 B7 108.5(2)
B8 B12 B7 60.04(19)
B10 B12 B7 107.3(2)
B11 B12 B7 59.38(18)

loop_
_geom_bond_atom_site_label_1
_geom_bond_atom_site_label_2
_geom_bond_distance
Zr1 C25 2.294(3)
Zr1 C2 2.389(3)
Zr1 C29 2.478(3)
Zr1 C34 2.504(3)
Zr1 C32 2.505(3)
Zr1 C30 2.507(3)
Zr1 C28 2.507(3)
Zr1 C33 2.513(3)
Zr1 C35 2.527(3)
Zr1 C26 2.528(3)
Zr1 C31 2.530(3)
Zr1 C27 2.535(3)
P1 C19 1.840(3)
P1 C13 1.846(3)
P1 C12 1.855(3)
C1 C11 1.546(3)
C1 C2 1.700(3)
C1 B6 1.702(4)
C1 B4 1.715(4)
C1 B5 1.716(4)
C1 B3 1.719(3)
C2 B7 1.719(4)
C2 B11 1.730(4)
C2 B6 1.733(3)
C2 B3 1.738(4)
C11 C12 1.538(3)
C11 C25 1.540(4)
C13 C14 1.379(4)
C13 C18 1.380(4)
C14 C15 1.374(5)
C15 C16 1.379(5)
C16 C17 1.369(6)
C17 C18 1.376(5)
C19 C20 1.378(4)
C19 C24 1.379(4)
C20 C21 1.382(5)
C21 C22 1.347(6)
C22 C23 1.363(5)
C23 C24 1.380(5)
C26 C30 1.388(5)
C26 C27 1.392(5)
C27 C28 1.389(5)
C28 C29 1.396(5)
C29 C30 1.401(5)
C31 C32 1.368(4)
C31 C35 1.375(5)
C32 C33 1.382(5)
C33 C34 1.403(5)
C34 C35 1.405(5)
B3 B8 1.760(4)
B3 B7 1.765(4)
B3 B4 1.778(4)
B4 B5 1.769(4)
B4 B8 1.773(4)
B4 B9 1.779(5)
B5 B10 1.756(5)
B5 B6 1.775(4)
B5 B9 1.777(4)
B6 B11 1.776(4)
B6 B10 1.777(4)
B7 B11 1.767(4)
B7 B8 1.784(5)
B7 B12 1.785(5)
B8 B12 1.781(5)
B8 B9 1.789(4)
B9 B12 1.779(5)
B9 B10 1.785(5)
B10 B11 1.780(5)
B10 B12 1.781(4)
B11 B12 1.782(5)
